data_2101479
loop_
_publ_author_name
'Britton, D.'
'Cramer, C. J.'

_publ_section_title
;
 Structures of four <i>o</i>-nitrobenzonitriles
;
_journal_issue 2
_journal_name_full 'Acta Crystallographica Section B'
_journal_page_first 344
_journal_page_last 351
_journal_paper_doi 10.1107/S0108768195010500
_journal_volume 52
_journal_year 1996
_chemical_formula_sum 'C7 H3 Cl N2 O2'
_chemical_formula_weight 182.57
_symmetry_cell_setting orthorhombic
_symmetry_space_group_name_Hall '-P 2ac 2ab'
_symmetry_space_group_name_H-M 'P b c a'
_cell_angle_alpha 90.0
_cell_angle_beta 90.0
_cell_angle_gamma 90.0
_cell_formula_units_Z 8
_cell_length_a 9.469(5)
_cell_length_b 14.752(7)
_cell_length_c 10.859(5)
_cell_volume 1516.9(13)
_diffrn_radiation_type MoK\a
_diffrn_radiation_wavelength 0.71073
_exptl_absorpt_coefficient_mu 0.453
_exptl_crystal_density_diffrn 1.599(2)
_exptl_crystal_F_000 736
_cod_data_source_file cr0483.cif
_cod_data_source_block cr0483a
_cod_original_cell_volume 1517(2)
_cod_original_formula_sum 'C7 H3 Cl1 N2 O2'
_cod_database_code 2101479

loop_
_atom_site_label
_atom_site_fract_x
_atom_site_fract_y
_atom_site_fract_z
Cl .52580(7) .46161(4) .28936(5)
C1 .4175(2) .32810(10) .1477(2)
C2 .3368(2) .30040(10) .0469(2)
C3 .2711(2) .36120(10) -.0302(2)
C4 .2837(2) .45270(10) -.0075(2)
C5 .3621(2) .48300(10) .0910(2)
C6 .4282(2) .42170(10) .1675(2)
C7 .4897(2) .26770(10) .2311(2)
N1 .5511(2) .22640(10) .3014(2)
N2 .3217(2) .20330(10) .0191(2)
O1 .3885(2) .14970(10) .0798(2)
O2 .2439(2) .18110(10) -.06450(10)
H3 .221(2) .3410(10) -.099(2)
H4 .240(2) .493(2) -.058(2)
H5 .369(2) .5460(10) .109(2)

loop_
_geom_angle_atom_site_label_1
_geom_angle_atom_site_label_2
_geom_angle_atom_site_label_3
_geom_angle
C1 C7 N1 174.3(2)
C2 C1 C7 124.8(2)
C6 C1 C7 118.5(2)
C1 C2 N2 120.0(2)
C3 C2 N2 117.8(2)
C2 N2 O1 118.3(2)
C2 N2 O2 118.4(2)
O1 N2 O2 123.2(2)
C6 C1 C2 116.7(2)
C1 C2 C3 122.2(2)
C2 C3 C4 119.4(2)
C3 C4 C5 120.2(2)
C4 C5 C6 120.0(2)
C5 C6 C1 121.4(2)
C1 C6 Cl 119.7(2)
C5 C6 Cl 118.9(2)

loop_
_geom_bond_atom_site_label_1
_geom_bond_atom_site_label_2
_geom_bond_distance
N1 C7 1.137(2)
C1 C7 1.443(3)
N2 O1 1.209(2)
N2 O2 1.214(2)
C2 N2 1.470(2)
C1 C2 1.396(3)
C2 C3 1.376(3)
C3 C4 1.378(3)
C4 C5 1.376(3)
C5 C6 1.379(3)
C6 C1 1.400(3)
C3 H3 0.94(2)
C4 H4 0.91(2)
C5 H5 0.95(2)
C6 Cl 1.718(2)
